data_4305890
loop_
_publ_author_name
'Felicitas Lips'
'Stefanie Dehnen'

_publ_section_title
;
One-Size Adjustable-Gap Cluster Anions: Systematic Approach to Multinary,
Water-Soluble Chalcogenidometalate Compounds
;
_journal_name_full 'Inorganic Chemistry'
_journal_page_first 5561
_journal_page_last 5563
_journal_paper_doi 10.1021/ic8008199
_journal_volume 47
_journal_year 2008
_chemical_formula_sum 'C0.5 H32 K10 Mn4 O15.5 Se11.5 Sn4 Te5.5'
_chemical_formula_weight 2981.65
_chemical_name_systematic
; 
 ? 
;
_space_group_IT_number 96
_symmetry_cell_setting tetragonal
_symmetry_space_group_name_Hall 'P 4nw 2abw'
_symmetry_space_group_name_H-M 'P 43 21 2'
_atom_sites_solution_hydrogens geom
_atom_sites_solution_primary direct
_atom_sites_solution_secondary difmap
_audit_creation_method SHELXL-97
_cell_angle_alpha 90.00
_cell_angle_beta 90.00
_cell_angle_gamma 90.00
_cell_formula_units_Z 4
_cell_length_a 15.7392(6)
_cell_length_b 15.7392(6)
_cell_length_c 26.105(2)
_cell_measurement_temperature 200(2)
_cell_volume 6466.8(6)
_computing_structure_refinement 'SHELXL-97 (Sheldrick, 1997)'
_computing_structure_solution 'SHELXS-97 (Sheldrick, 1990)'
_diffrn_ambient_temperature 200(2)
_diffrn_measured_fraction_theta_full 0.999
_diffrn_measured_fraction_theta_max 0.999
_diffrn_radiation_monochromator graphite
_diffrn_radiation_source 'fine-focus sealed tube'
_diffrn_radiation_type MoK\a
_diffrn_radiation_wavelength 0.71073
_diffrn_reflns_av_R_equivalents 0.0886
_diffrn_reflns_av_sigmaI/netI 0.0842
_diffrn_reflns_limit_h_max 18
_diffrn_reflns_limit_h_min -18
_diffrn_reflns_limit_k_max 18
_diffrn_reflns_limit_k_min -17
_diffrn_reflns_limit_l_max 31
_diffrn_reflns_limit_l_min -31
_diffrn_reflns_number 35194
_diffrn_reflns_theta_full 25.00
_diffrn_reflns_theta_max 25.00
_diffrn_reflns_theta_min 1.99
_exptl_absorpt_coefficient_mu 11.857
_exptl_crystal_colour red
_exptl_crystal_density_diffrn 3.062
_exptl_crystal_density_method 'not measured'
_exptl_crystal_description block-shaped
_exptl_crystal_F_000 5304
_exptl_crystal_size_max 0.7
_exptl_crystal_size_mid 0.5
_exptl_crystal_size_min 0.5
_refine_diff_density_max 1.536
_refine_diff_density_min -1.026
_refine_diff_density_rms 0.204
_refine_ls_abs_structure_details 'Flack H D (1983), Acta Cryst. A39, 876-881'
_refine_ls_abs_structure_Flack 0.09(2)
_refine_ls_extinction_method none
_refine_ls_goodness_of_fit_ref 0.850
_refine_ls_hydrogen_treatment mixed
_refine_ls_matrix_type full
_refine_ls_number_parameters 254
_refine_ls_number_reflns 5702
_refine_ls_number_restraints 0
_refine_ls_restrained_S_all 0.850
_refine_ls_R_factor_all 0.0630
_refine_ls_R_factor_gt 0.0372
_refine_ls_shift/su_max 0.001
_refine_ls_shift/su_mean 0.000
_refine_ls_structure_factor_coef Fsqd
_refine_ls_weighting_details 'calc w=1/[\s^2^(Fo^2^)+(0.0371P)^2^+0.0000P] where P=(Fo^2^+2Fc^2^)/3'
_refine_ls_weighting_scheme calc
_refine_ls_wR_factor_gt 0.0772
_refine_ls_wR_factor_ref 0.0825
_reflns_number_gt 3888
_reflns_number_total 5702
_reflns_threshold_expression >2sigma(I)
_cod_data_source_file ic8008199-file001_5.cif
_cod_data_source_block K10Mn4Sn4Se11.5Te5.5_compound_5
_cod_original_formula_sum 'C0.50 H32 K10 Mn4 O15.50 Se11.50 Sn4 Te5.50'
_cod_database_code 4305890

loop_
_symmetry_equiv_pos_as_xyz
'x, y, z'
'-x, -y, z+1/2'
'-y+1/2, x+1/2, z+3/4'
'y+1/2, -x+1/2, z+1/4'
'-x+1/2, y+1/2, -z+3/4'
'x+1/2, -y+1/2, -z+1/4'
'y, x, -z'
'-y, -x, -z+1/2'

loop_
_atom_site_label
_atom_site_type_symbol
_atom_site_fract_x
_atom_site_fract_y
_atom_site_fract_z
_atom_site_U_iso_or_equiv
_atom_site_adp_type
_atom_site_occupancy
_atom_site_symmetry_multiplicity
_atom_site_calc_flag
_atom_site_refinement_flags
_atom_site_disorder_assembly
_atom_site_disorder_group
Sn1 Sn 0.70967(6) 0.49900(5) 0.09620(3) 0.02914(19) Uani 1 1 d . . .
Sn2 Sn 0.70711(6) 0.92846(5) 0.08672(3) 0.0291(2) Uani 1 1 d . . .
Te1 Te 0.70402(8) 0.35876(6) 0.15512(4) 0.0477(3) Uani 1 1 d . . .
Te2 Te 0.70213(8) 1.07289(7) 0.14138(4) 0.0565(3) Uani 1 1 d . . .
Se3 Se 0.74599(10) 0.44771(8) 0.00466(5) 0.0353(3) Uani 1 1 d . . .
Se4 Se 0.82112(8) 0.60133(8) 0.13369(4) 0.0306(3) Uani 0.90 1 d P . .
Te4 Te 0.82112(8) 0.60133(8) 0.13369(4) 0.0306(3) Uani 0.10 1 d P . .
Se5 Se 0.56292(8) 0.56803(8) 0.09942(5) 0.0393(3) Uani 0.80 1 d P . .
Te5 Te 0.56292(8) 0.56803(8) 0.09942(5) 0.0393(3) Uani 0.20 1 d P . .
Se6 Se 0.68862(9) 0.97345(8) -0.00663(4) 0.0290(3) Uani 1 1 d . . .
Se7 Se 0.85292(8) 0.86095(8) 0.10550(4) 0.0382(3) Uani 0.70 1 d P . .
Te7 Te 0.85292(8) 0.86095(8) 0.10550(4) 0.0382(3) Uani 0.30 1 d P . .
Se8 Se 0.58220(8) 0.83773(8) 0.11884(4) 0.0296(3) Uani 0.90 1 d P . .
Te8 Te 0.58220(8) 0.83773(8) 0.11884(4) 0.0296(3) Uani 0.10 1 d P . .
Se9 Se 0.71282(9) 0.71282(9) 0.0000 0.0271(4) Uani 1 2 d S . .
Mn1 Mn 0.83840(12) 0.71302(14) 0.06067(7) 0.0306(5) Uani 1 1 d . . .
Mn2 Mn 0.57879(13) 0.71384(14) 0.05332(7) 0.0315(4) Uani 1 1 d . . .
K1 K 0.9452(2) 0.9452(2) 0.0000 0.0606(14) Uani 1 2 d S . .
K2 K 0.9577(3) 0.4703(3) -0.02530(14) 0.0596(10) Uani 1 1 d . . .
K3 K 0.7345(2) 0.7647(2) 0.20098(12) 0.0547(10) Uani 1 1 d . . .
K4A K 0.7008(5) 0.5623(5) 0.2897(3) 0.043(2) Uiso 0.50 1 d P . .
K4B K 0.7067(8) 0.5506(7) 0.2737(4) 0.078(4) Uiso 0.50 1 d P . .
K5 K 0.5492(3) 0.2540(4) 0.07361(17) 0.0921(16) Uani 1 1 d . . .
K6A K 0.4767(8) 0.4767(8) 0.0000 0.062(4) Uiso 0.44 2 d SP . .
K6B K 0.446(2) 0.446(2) 0.0000 0.050(11) Uiso 0.13 2 d SP . .
K6C K 0.4398(13) 0.5132(12) 0.0045(7) 0.064(5) Uiso 0.22 1 d P . .
C1L C 0.320(3) 0.320(3) 0.0000 0.090(18) Uiso 0.50 2 d SP . .
O1L O 0.399(3) 0.299(4) 0.0051(19) 0.080(15) Uiso 0.25 1 d P . .
O2 O 0.5980(6) 0.6439(7) 0.2185(3) 0.048(3) Uani 1 1 d . . .
O3 O 1.0557(8) 0.3301(7) 0.0052(4) 0.069(3) Uani 1 1 d . . .
O4 O 0.7234(7) 0.7334(8) 0.3013(4) 0.063(3) Uani 1 1 d . . .
O5 O 1.0678(8) 1.0678(8) 0.0000 0.078(5) Uani 1 2 d S . .
O6 O 0.4280(9) 0.1800(9) 0.1347(5) 0.019(3) Uani 0.50 1 d P . .
O7A O 0.539(2) 0.127(3) 0.002(2) 0.061(10) Uani 0.50 1 d P . .
O7B O 0.653(3) 0.927(2) 0.247(2) 0.069(12) Uani 0.50 1 d P . .
O8 O 0.9805(7) 0.4787(7) 0.0817(4) 0.059(3) Uani 1 1 d . . .
O9 O 0.5830(19) 0.5754(17) 0.3492(11) 0.084(9) Uani 0.50 1 d P . .
O10 O 0.3380(15) 0.5693(15) 0.0176(8) 0.062(6) Uiso 0.50 1 d P . .
O11 O 0.6029(16) 0.5613(16) 0.3814(9) 0.058(7) Uiso 0.50 1 d P . .

loop_
_atom_site_aniso_label
_atom_site_aniso_U_11
_atom_site_aniso_U_22
_atom_site_aniso_U_33
_atom_site_aniso_U_23
_atom_site_aniso_U_13
_atom_site_aniso_U_12
Sn1 0.0322(5) 0.0275(5) 0.0278(4) 0.0005(4) 0.0006(4) -0.0004(4)
Sn2 0.0326(5) 0.0280(5) 0.0267(4) -0.0012(4) 0.0023(4) -0.0035(4)
Te1 0.0617(7) 0.0387(6) 0.0427(5) 0.0022(4) 0.0021(5) 0.0025(5)
Te2 0.0701(8) 0.0475(6) 0.0519(5) -0.0102(5) 0.0148(6) -0.0100(6)
Se3 0.0577(9) 0.0258(7) 0.0224(6) 0.0056(6) 0.0052(6) 0.0085(6)
Se4 0.0313(8) 0.0279(7) 0.0328(6) 0.0057(5) -0.0043(5) -0.0048(5)
Te4 0.0313(8) 0.0279(7) 0.0328(6) 0.0057(5) -0.0043(5) -0.0048(5)
Se5 0.0334(8) 0.0368(8) 0.0477(7) 0.0069(6) 0.0038(6) 0.0009(6)
Te5 0.0334(8) 0.0368(8) 0.0477(7) 0.0069(6) 0.0038(6) 0.0009(6)
Se6 0.0386(8) 0.0258(7) 0.0227(6) 0.0008(5) 0.0009(5) -0.0009(6)
Se7 0.0396(8) 0.0385(7) 0.0363(6) -0.0034(5) 0.0003(6) -0.0015(6)
Te7 0.0396(8) 0.0385(7) 0.0363(6) -0.0034(5) 0.0003(6) -0.0015(6)
Se8 0.0342(7) 0.0276(7) 0.0271(6) -0.0040(5) 0.0040(5) -0.0018(6)
Te8 0.0342(7) 0.0276(7) 0.0271(6) -0.0040(5) 0.0040(5) -0.0018(6)
Se9 0.0278(5) 0.0278(5) 0.0259(8) 0.0000(5) 0.0000(5) 0.0002(9)
Mn1 0.0303(11) 0.0337(12) 0.0278(9) 0.0020(9) -0.0013(8) -0.0022(10)
Mn2 0.0299(11) 0.0312(12) 0.0334(10) 0.0000(9) 0.0026(9) 0.0023(10)
K1 0.057(2) 0.057(2) 0.067(3) 0.008(2) -0.008(2) -0.011(3)
K2 0.062(3) 0.053(2) 0.064(2) -0.0036(18) -0.0175(19) 0.0090(19)
K3 0.069(3) 0.057(2) 0.0387(17) 0.0095(15) 0.0076(16) -0.0015(19)
K5 0.093(4) 0.115(4) 0.068(3) -0.013(3) 0.009(3) -0.027(3)
O2 0.046(6) 0.057(7) 0.041(5) 0.001(5) 0.008(5) 0.007(5)
O3 0.070(8) 0.068(8) 0.070(7) -0.018(6) -0.007(6) 0.013(7)
O4 0.057(8) 0.086(9) 0.044(6) 0.004(5) -0.010(5) -0.013(6)
O5 0.074(8) 0.074(8) 0.086(12) 0.011(8) -0.011(8) -0.025(11)
O6 0.012(8) 0.010(8) 0.035(8) -0.011(6) 0.005(7) -0.001(6)
O7A 0.05(3) 0.05(2) 0.09(2) -0.031(17) -0.03(2) 0.006(16)
O7B 0.08(3) 0.03(2) 0.09(2) 0.03(2) -0.05(2) -0.018(16)
O8 0.063(8) 0.053(7) 0.062(7) -0.011(5) 0.002(6) -0.013(6)
O9 0.09(2) 0.08(2) 0.083(18) 0.031(15) 0.055(17) 0.011(15)

loop_
_atom_type_symbol
_atom_type_description
_atom_type_scat_dispersion_real
_atom_type_scat_dispersion_imag
_atom_type_scat_source
C C 0.0033 0.0016 'International Tables Vol C Tables 4.2.6.8 and 6.1.1.4'
H H 0.0000 0.0000 'International Tables Vol C Tables 4.2.6.8 and 6.1.1.4'
O O 0.0106 0.0060 'International Tables Vol C Tables 4.2.6.8 and 6.1.1.4'
K K 0.2009 0.2494 'International Tables Vol C Tables 4.2.6.8 and 6.1.1.4'
Mn Mn 0.3368 0.7283 'International Tables Vol C Tables 4.2.6.8 and 6.1.1.4'
Se Se -0.0929 2.2259 'International Tables Vol C Tables 4.2.6.8 and 6.1.1.4'
Sn Sn -0.6537 1.4246 'International Tables Vol C Tables 4.2.6.8 and 6.1.1.4'
Te Te -0.5308 1.6751 'International Tables Vol C Tables 4.2.6.8 and 6.1.1.4'

loop_
_geom_angle_atom_site_label_1
_geom_angle_atom_site_label_2
_geom_angle_atom_site_label_3
_geom_angle
_geom_angle_site_symmetry_1
_geom_angle_site_symmetry_3
_geom_angle_publ_flag
Se5 Sn1 Se4 109.73(5) . . ?
Se5 Sn1 Se3 111.30(5) . . ?
Se4 Sn1 Se3 113.32(6) . . ?
Se5 Sn1 Te1 107.46(5) . . ?
Se4 Sn1 Te1 108.55(5) . . ?
Se3 Sn1 Te1 106.22(5) . . ?
Se5 Sn1 K6C 56.2(3) . 7 ?
Se4 Sn1 K6C 152.4(3) . 7 ?
Se3 Sn1 K6C 60.7(3) . 7 ?
Te1 Sn1 K6C 98.8(3) . 7 ?
Se6 Sn2 Se8 112.22(5) . . ?
Se6 Sn2 Se7 113.41(5) . . ?
Se8 Sn2 Se7 112.96(5) . . ?
Se6 Sn2 Te2 105.60(5) . . ?
Se8 Sn2 Te2 105.94(5) . . ?
Se7 Sn2 Te2 105.91(5) . . ?
Se6 Sn2 K3 155.52(7) . . ?
Se8 Sn2 K3 58.45(6) . . ?
Se7 Sn2 K3 59.46(6) . . ?
Te2 Sn2 K3 98.84(6) . . ?
Se6 Sn2 K2 59.35(6) . 7 ?
Se8 Sn2 K2 59.51(6) . 7 ?
Se7 Sn2 K2 159.13(7) . 7 ?
Te2 Sn2 K2 94.97(7) . 7 ?
K3 Sn2 K2 117.89(8) . 7 ?
Sn1 Te1 K5 93.43(9) . . ?
Sn2 Te2 K5 111.95(8) . 1_565 ?
Sn1 Se3 Mn2 104.26(6) . 7 ?
Sn1 Se3 K2 113.07(8) . . ?
Mn2 Se3 K2 88.52(9) 7 . ?
Sn1 Se3 K3 129.29(7) . 3_644 ?
Mn2 Se3 K3 119.79(7) 7 3_644 ?
K2 Se3 K3 93.01(9) . 3_644 ?
Sn1 Se3 K6C 81.4(3) . 7 ?
Mn2 Se3 K6C 78.2(3) 7 7 ?
K2 Se3 K6C 162.6(3) . 7 ?
K3 Se3 K6C 84.1(3) 3_644 7 ?
Sn1 Se4 Mn1 102.41(6) . . ?
Sn1 Se4 K3 113.35(8) . . ?
Mn1 Se4 K3 84.82(8) . . ?
Sn1 Se4 K2 123.66(8) . 4_565 ?
Mn1 Se4 K2 127.66(9) . 4_565 ?
K3 Se4 K2 96.91(10) . 4_565 ?
Sn1 Se5 Mn2 105.84(7) . . ?
Sn1 Se5 K6C 113.6(4) . . ?
Mn2 Se5 K6C 86.5(3) . . ?
Sn1 Se5 K6A 99.36(9) . . ?
Mn2 Se5 K6A 93.5(2) . . ?
K6C Se5 K6A 14.5(4) . . ?
Sn1 Se5 K6C 86.0(3) . 7 ?
Mn2 Se5 K6C 100.0(3) . 7 ?
K6C Se5 K6C 28.2(7) . 7 ?
K6A Se5 K6C 13.6(3) . 7 ?
Sn1 Se5 K6B 101.80(17) . . ?
Mn2 Se5 K6B 100.3(5) . . ?
K6C Se5 K6B 15.9(4) . . ?
K6A Se5 K6B 8.3(5) . . ?
K6C Se5 K6B 16.6(4) 7 . ?
Sn2 Se6 Mn1 106.05(6) . 7 ?
Sn2 Se6 K2 82.34(7) . 7 ?
Mn1 Se6 K2 102.43(9) 7 7 ?
Sn2 Se7 Mn1 101.78(6) . . ?
Sn2 Se7 K1 93.77(5) . . ?
Mn1 Se7 K1 91.26(8) . . ?
Sn2 Se7 K3 80.67(7) . . ?
Mn1 Se7 K3 83.43(8) . . ?
K1 Se7 K3 171.33(10) . . ?
Sn2 Se8 Mn2 102.61(6) . . ?
Sn2 Se8 K3 81.66(7) . . ?
Mn2 Se8 K3 100.10(8) . . ?
Sn2 Se8 K2 81.93(8) . 7 ?
Mn2 Se8 K2 86.34(9) . 7 ?
K3 Se8 K2 163.33(10) . 7 ?
Mn2 Se9 Mn2 108.30(12) 7 . ?
Mn2 Se9 Mn1 109.90(7) 7 . ?
Mn2 Se9 Mn1 107.88(6) . . ?
Mn2 Se9 Mn1 107.88(6) 7 7 ?
Mn2 Se9 Mn1 109.90(7) . 7 ?
Mn1 Se9 Mn1 112.89(12) . 7 ?
Se9 Mn1 Se6 107.51(7) . 7 ?
Se9 Mn1 Se4 112.02(9) . . ?
Se6 Mn1 Se4 112.67(9) 7 . ?
Se9 Mn1 Se7 110.43(8) . . ?
Se6 Mn1 Se7 107.77(8) 7 . ?
Se4 Mn1 Se7 106.39(7) . . ?
Se9 Mn1 K3 104.36(8) . . ?
Se6 Mn1 K3 148.01(9) 7 . ?
Se4 Mn1 K3 55.81(7) . . ?
Se7 Mn1 K3 57.16(7) . . ?
Se9 Mn2 Se8 110.53(9) . . ?
Se9 Mn2 Se5 109.21(9) . . ?
Se8 Mn2 Se5 111.09(8) . . ?
Se9 Mn2 Se3 109.99(7) . 7 ?
Se8 Mn2 Se3 104.66(8) . 7 ?
Se5 Mn2 Se3 111.31(9) . 7 ?
Se9 Mn2 K6C 105.8(3) . . ?
Se8 Mn2 K6C 143.6(3) . . ?
Se5 Mn2 K6C 53.5(3) . . ?
Se3 Mn2 K6C 62.7(3) 7 . ?
O5 K1 O2 75.9(2) . 6_565 ?
O5 K1 O2 75.9(2) . 3_654 ?
O2 K1 O2 151.7(4) 6_565 3_654 ?
O5 K1 Te7 125.48(8) . 7 ?
O2 K1 Te7 110.37(19) 6_565 7 ?
O2 K1 Te7 86.30(19) 3_654 7 ?
O5 K1 Se7 125.48(8) . 7 ?
O2 K1 Se7 110.37(19) 6_565 7 ?
O2 K1 Se7 86.30(19) 3_654 7 ?
Te7 K1 Se7 0.00(5) 7 7 ?
O5 K1 Se7 125.48(8) . . ?
O2 K1 Se7 86.30(19) 6_565 . ?
O2 K1 Se7 110.37(19) 3_654 . ?
Te7 K1 Se7 109.04(15) 7 . ?
Se7 K1 Se7 109.04(15) 7 . ?
O5 K1 O9 67.4(5) . 3_654 ?
O2 K1 O9 99.9(5) 6_565 3_654 ?
O2 K1 O9 68.9(4) 3_654 3_654 ?
Te7 K1 O9 149.1(4) 7 3_654 ?
Se7 K1 O9 149.1(4) 7 3_654 ?
Se7 K1 O9 65.7(4) . 3_654 ?
O5 K1 O9 67.4(5) . 6_565 ?
O2 K1 O9 68.9(4) 6_565 6_565 ?
O2 K1 O9 99.9(4) 3_654 6_565 ?
Te7 K1 O9 65.7(4) 7 6_565 ?
Se7 K1 O9 65.7(4) 7 6_565 ?
Se7 K1 O9 149.1(4) . 6_565 ?
O9 K1 O9 134.8(10) 3_654 6_565 ?
O5 K1 K4A 48.36(13) . 3_654 ?
O2 K1 K4A 114.8(3) 6_565 3_654 ?
O2 K1 K4A 41.8(2) 3_654 3_654 ?
Te7 K1 K4A 127.39(12) 7 3_654 ?
Se7 K1 K4A 127.39(12) 7 3_654 ?
Se7 K1 K4A 99.44(13) . 3_654 ?
O9 K1 K4A 35.7(4) 3_654 3_654 ?
O9 K1 K4A 107.5(5) 6_565 3_654 ?
O5 K1 K4A 48.36(13) . 6_565 ?
O2 K1 K4A 41.8(2) 6_565 6_565 ?
O2 K1 K4A 114.8(3) 3_654 6_565 ?
Te7 K1 K4A 99.44(13) 7 6_565 ?
Se7 K1 K4A 99.44(13) 7 6_565 ?
Se7 K1 K4A 127.39(12) . 6_565 ?
O9 K1 K4A 107.5(5) 3_654 6_565 ?
O9 K1 K4A 35.7(4) 6_565 6_565 ?
K4A K1 K4A 96.7(3) 3_654 6_565 ?
O5 K1 K4B 44.72(17) . 3_654 ?
O2 K1 K4B 115.0(3) 6_565 3_654 ?
O2 K1 K4B 39.7(3) 3_654 3_654 ?
Te7 K1 K4B 123.48(16) 7 3_654 ?
Se7 K1 K4B 123.48(16) 7 3_654 ?
Se7 K1 K4B 105.85(16) . 3_654 ?
O9 K1 K4B 41.9(4) 3_654 3_654 ?
O9 K1 K4B 101.4(5) 6_565 3_654 ?
K4A K1 K4B 6.42(18) 3_654 3_654 ?
K4A K1 K4B 92.8(2) 6_565 3_654 ?
O3 K2 O8 71.7(3) . . ?
O3 K2 O7A 74.4(8) . 7_655 ?
O8 K2 O7A 70.3(10) . 7_655 ?
O3 K2 Se3 112.7(3) . . ?
O8 K2 Se3 84.4(3) . . ?
O7A K2 Se3 150.4(9) 7_655 . ?
O3 K2 Te4 79.0(3) . 3_644 ?
O8 K2 Te4 138.1(3) . 3_644 ?
O7A K2 Te4 129.3(9) 7_655 3_644 ?
Se3 K2 Te4 80.00(9) . 3_644 ?
O3 K2 Se4 79.0(3) . 3_644 ?
O8 K2 Se4 138.1(3) . 3_644 ?
O7A K2 Se4 129.3(9) 7_655 3_644 ?
Se3 K2 Se4 80.00(9) . 3_644 ?
Te4 K2 Se4 0.00(5) 3_644 3_644 ?
O3 K2 Se6 131.0(3) . 7 ?
O8 K2 Se6 73.3(2) . 7 ?
O7A K2 Se6 62.1(8) 7_655 7 ?
Se3 K2 Se6 96.57(10) . 7 ?
Te4 K2 Se6 146.77(11) 3_644 7 ?
Se4 K2 Se6 146.77(11) 3_644 7 ?
O3 K2 Te8 151.2(3) . 7 ?
O8 K2 Te8 136.5(3) . 7 ?
O7A K2 Te8 116.3(8) 7_655 7 ?
Se3 K2 Te8 72.12(8) . 7 ?
Te4 K2 Te8 73.88(7) 3_644 7 ?
Se4 K2 Te8 73.88(7) 3_644 7 ?
Se6 K2 Te8 73.64(8) 7 7 ?
O3 K2 Se8 151.2(3) . 7 ?
O8 K2 Se8 136.5(3) . 7 ?
O7A K2 Se8 116.3(8) 7_655 7 ?
Se3 K2 Se8 72.12(8) . 7 ?
Te4 K2 Se8 73.88(7) 3_644 7 ?
Se4 K2 Se8 73.88(7) 3_644 7 ?
Se6 K2 Se8 73.64(8) 7 7 ?
Te8 K2 Se8 0.00(6) 7 7 ?
O3 K2 Sn2 153.0(3) . 7 ?
O8 K2 Sn2 111.1(3) . 7 ?
O7A K2 Sn2 81.3(8) 7_655 7 ?
Se3 K2 Sn2 94.27(9) . 7 ?
Te4 K2 Sn2 108.60(9) 3_644 7 ?
Se4 K2 Sn2 108.60(9) 3_644 7 ?
Se6 K2 Sn2 38.31(5) 7 7 ?
Te8 K2 Sn2 38.56(5) 7 7 ?
Se8 K2 Sn2 38.56(5) 7 7 ?
O3 K2 K4B 35.1(3) . 3_644 ?
O8 K2 K4B 75.9(3) . 3_644 ?
O7A K2 K4B 108.4(8) 7_655 3_644 ?
Se3 K2 K4B 78.77(17) . 3_644 ?
Te4 K2 K4B 63.06(16) 3_644 3_644 ?
Se4 K2 K4B 63.06(16) 3_644 3_644 ?
Se6 K2 K4B 149.18(18) 7 3_644 ?
Te8 K2 K4B 131.29(18) 7 3_644 ?
Se8 K2 K4B 131.29(18) 7 3_644 ?
Sn2 K2 K4B 169.78(18) 7 3_644 ?
O3 K2 K4A 37.3(3) . 3_644 ?
O8 K2 K4A 71.6(3) . 3_644 ?
O7A K2 K4A 109.0(8) 7_655 3_644 ?
Se3 K2 K4A 75.73(13) . 3_644 ?
Te4 K2 K4A 66.94(12) 3_644 3_644 ?
Se4 K2 K4A 66.94(12) 3_644 3_644 ?
Se6 K2 K4A 144.64(14) 7 3_644 ?
Te8 K2 K4A 132.62(14) 7 3_644 ?
Se8 K2 K4A 132.62(14) 7 3_644 ?
Sn2 K2 K4A 169.49(15) 7 3_644 ?
K4B K2 K4A 5.17(18) 3_644 3_644 ?
O4 K3 O2 71.1(3) . . ?
O4 K3 O7B 75.0(9) . . ?
O2 K3 O7B 99.8(9) . . ?
O4 K3 O10 86.1(4) . 6_565 ?
O2 K3 O10 150.9(4) . 6_565 ?
O7B K3 O10 55.8(9) . 6_565 ?
O4 K3 Se4 113.2(3) . . ?
O2 K3 Se4 83.3(2) . . ?
O7B K3 Se4 171.8(9) . . ?
O10 K3 Se4 123.3(4) 6_565 . ?
O4 K3 Se8 129.2(3) . . ?
O2 K3 Se8 78.5(2) . . ?
O7B K3 Se8 71.2(8) . . ?
O10 K3 Se8 104.2(4) 6_565 . ?
Se4 K3 Se8 102.22(9) . . ?
O4 K3 Se7 145.3(3) . . ?
O2 K3 Se7 142.9(2) . . ?
O7B K3 Se7 98.3(9) . . ?
O10 K3 Se7 63.4(4) 6_565 . ?
Se4 K3 Se7 75.11(7) . . ?
Se8 K3 Se7 77.21(7) . . ?
O4 K3 Se3 71.0(3) . 4_565 ?
O2 K3 Se3 126.2(2) . 4_565 ?
O7B K3 Se3 105.7(8) . 4_565 ?
O10 K3 Se3 57.8(4) 6_565 4_565 ?
Se4 K3 Se3 78.13(8) . 4_565 ?
Se8 K3 Se3 154.71(11) . 4_565 ?
Se7 K3 Se3 78.53(8) . 4_565 ?
O4 K3 K4B 49.8(3) . . ?
O2 K3 K4B 43.4(3) . . ?
O7B K3 K4B 118.3(10) . . ?
O10 K3 K4B 129.9(4) 6_565 . ?
Se4 K3 K4B 69.05(19) . . ?
Se8 K3 K4B 121.2(2) . . ?
Se7 K3 K4B 142.3(2) . . ?
Se3 K3 K4B 82.88(19) 4_565 . ?
O9 K4A O6 93.3(9) . 8_665 ?
O9 K4A O4 86.8(8) . . ?
O6 K4A O4 77.0(4) 8_665 . ?
O9 K4A O2 86.8(8) . . ?
O6 K4A O2 149.2(5) 8_665 . ?
O4 K4A O2 72.2(4) . . ?
O9 K4A O11 18.0(8) . . ?
O6 K4A O11 76.3(6) 8_665 . ?
O4 K4A O11 89.0(6) . . ?
O2 K4A O11 104.5(6) . . ?
O9 K4A O3 142.1(8) . 4_565 ?
O6 K4A O3 77.1(4) 8_665 4_565 ?
O4 K4A O3 125.1(5) . 4_565 ?
O2 K4A O3 119.8(4) . 4_565 ?
O11 K4A O3 129.6(6) . 4_565 ?
O9 K4A O5 75.8(8) . 4_465 ?
O6 K4A O5 137.9(5) 8_665 4_465 ?
O4 K4A O5 140.7(5) . 4_465 ?
O2 K4A O5 71.9(4) . 4_465 ?
O11 K4A O5 85.0(5) . 4_465 ?
O3 K4A O5 87.0(4) 4_565 4_465 ?
O9 K4A K3 114.0(7) . . ?
O6 K4A K3 106.6(4) 8_665 . ?
O4 K4A K3 42.0(2) . . ?
O2 K4A K3 46.9(3) . . ?
O11 K4A K3 124.5(6) . . ?
O3 K4A K3 103.8(3) 4_565 . ?
O5 K4A K3 115.1(3) 4_465 . ?
O9 K4A K5 66.8(8) . 8_665 ?
O6 K4A K5 42.6(3) 8_665 8_665 ?
O4 K4A K5 107.9(3) . 8_665 ?
O2 K4A K5 153.4(4) . 8_665 ?
O11 K4A K5 49.5(5) . 8_665 ?
O3 K4A K5 82.7(3) 4_565 8_665 ?
O5 K4A K5 97.3(3) 4_465 8_665 ?
K3 K4A K5 147.1(2) . 8_665 ?
O9 K4A K1 54.7(8) . 4_465 ?
O6 K4A K1 148.0(4) 8_665 4_465 ?
O4 K4A K1 100.4(3) . 4_465 ?
O2 K4A K1 44.2(2) . 4_465 ?
O11 K4A K1 71.7(5) . 4_465 ?
O3 K4A K1 125.7(3) 4_565 4_465 ?
O5 K4A K1 41.0(3) 4_465 4_465 ?
K3 K4A K1 90.36(17) . 4_465 ?
K5 K4A K1 112.2(2) 8_665 4_465 ?
O9 K4A K2 161.9(9) . 4_565 ?
O6 K4A K2 68.6(4) 8_665 4_565 ?
O4 K4A K2 89.3(3) . 4_565 ?
O2 K4A K2 108.8(3) . 4_565 ?
O11 K4A K2 144.3(6) . 4_565 ?
O3 K4A K2 36.0(3) 4_565 4_565 ?
O5 K4A K2 117.1(4) 4_465 4_565 ?
K3 K4A K2 73.47(16) . 4_565 ?
K5 K4A K2 97.72(19) 8_665 4_565 ?
K1 K4A K2 143.3(2) 4_465 4_565 ?
O3 K4B O2 136.7(6) 4_565 . ?
O3 K4B O9 137.6(8) 4_565 . ?
O2 K4B O9 81.9(8) . . ?
O3 K4B O5 96.2(5) 4_565 4_465 ?
O2 K4B O5 76.1(5) . 4_465 ?
O9 K4B O5 73.7(7) . 4_465 ?
O3 K4B O4 126.8(6) 4_565 . ?
O2 K4B O4 69.9(4) . . ?
O9 K4B O4 75.9(7) . . ?
O5 K4B O4 136.8(6) 4_465 . ?
O3 K4B O6 77.1(5) 4_565 8_665 ?
O2 K4B O6 138.4(6) . 8_665 ?
O9 K4B O6 80.6(8) . 8_665 ?
O5 K4B O6 132.9(5) 4_465 8_665 ?
O4 K4B O6 69.3(4) . 8_665 ?
O3 K4B O11 124.5(6) 4_565 . ?
O2 K4B O11 96.7(6) . . ?
O9 K4B O11 15.3(7) . . ?
O5 K4B O11 80.9(5) 4_465 . ?
O4 K4B O11 77.6(6) . . ?
O6 K4B O11 66.7(6) 8_665 . ?
O3 K4B K3 112.4(4) 4_565 . ?
O2 K4B K3 48.2(3) . . ?
O9 K4B K3 107.5(7) . . ?
O5 K4B K3 122.0(4) 4_465 . ?
O4 K4B K3 43.2(2) . . ?
O6 K4B K3 103.0(4) 8_665 . ?
O11 K4B K3 115.6(6) . . ?
O3 K4B K1 136.0(5) 4_565 4_465 ?
O2 K4B K1 43.9(3) . 4_465 ?
O9 K4B K1 54.2(7) . 4_465 ?
O5 K4B K1 40.8(4) 4_465 4_465 ?
O4 K4B K1 96.2(4) . 4_465 ?
O6 K4B K1 134.8(5) 8_665 4_465 ?
O11 K4B K1 68.4(5) . 4_465 ?
K3 K4B K1 91.4(2) . 4_465 ?
O3 K4B K5 80.3(4) 4_565 8_665 ?
O2 K4B K5 141.9(5) . 8_665 ?
O9 K4B K5 60.1(7) . 8_665 ?
O5 K4B K5 94.0(3) 4_465 8_665 ?
O4 K4B K5 96.6(3) . 8_665 ?
O6 K4B K5 39.0(3) 8_665 8_665 ?
O11 K4B K5 45.2(5) . 8_665 ?
K3 K4B K5 138.3(3) . 8_665 ?
K1 K4B K5 106.5(3) 4_465 8_665 ?
O3 K4B K2 38.3(3) 4_565 4_565 ?
O2 K4B K2 117.9(4) . 4_565 ?
O9 K4B K2 151.2(8) . 4_565 ?
O5 K4B K2 129.0(5) 4_465 4_565 ?
O4 K4B K2 90.9(4) . 4_565 ?
O6 K4B K2 70.8(4) 8_665 4_565 ?
O11 K4B K2 137.3(5) . 4_565 ?
K3 K4B K2 77.0(2) . 4_565 ?
K1 K4B K2 154.3(3) 4_465 4_565 ?
K5 K4B K2 97.1(3) 8_665 4_565 ?
O7B K5 O10 67.1(13) 3_644 7 ?
O7B K5 O7A 14.5(12) 3_644 . ?
O10 K5 O7A 76.5(11) 7 . ?
O7B K5 O6 106.8(10) 3_644 . ?
O10 K5 O6 142.1(6) 7 . ?
O7A K5 O6 92.5(9) . . ?
O7B K5 O1L 78.7(14) 3_644 . ?
O10 K5 O1L 57.9(11) 7 . ?
O7A K5 O1L 73.8(14) . . ?
O6 K5 O1L 84.2(10) . . ?
O7B K5 O11 146.1(11) 3_644 8_665 ?
O10 K5 O11 92.5(7) 7 8_665 ?
O7A K5 O11 139.4(9) . 8_665 ?
O6 K5 O11 72.3(6) . 8_665 ?
O1L K5 O11 67.4(11) . 8_665 ?
O7B K5 K6C 95.0(13) 3_644 7 ?
O10 K5 K6C 30.3(6) 7 7 ?
O7A K5 K6C 101.3(11) . 7 ?
O6 K5 K6C 124.2(5) . 7 ?
O1L K5 K6C 50.2(11) . 7 ?
O11 K5 K6C 62.2(6) 8_665 7 ?
O7B K5 Te1 129.4(7) 3_644 . ?
O10 K5 Te1 102.3(5) 7 . ?
O7A K5 Te1 140.5(8) . . ?
O6 K5 Te1 108.6(3) . . ?
O1L K5 Te1 139.4(11) . . ?
O11 K5 Te1 79.8(5) 8_665 . ?
K6C K5 Te1 93.9(3) 7 . ?
O7B K5 K6B 99.2(12) 3_644 . ?
O10 K5 K6B 41.6(6) 7 . ?
O7A K5 K6B 101.8(11) . . ?
O6 K5 K6B 108.9(7) . . ?
O1L K5 K6B 38.4(12) . . ?
O11 K5 K6B 52.5(5) 8_665 . ?
K6C K5 K6B 15.4(7) 7 . ?
Te1 K5 K6B 102.3(7) . . ?
O7B K5 K4A 148.7(10) 3_644 8_665 ?
O10 K5 K4A 137.1(5) 7 8_665 ?
O7A K5 K4A 134.8(9) . 8_665 ?
O6 K5 K4A 42.3(3) . 8_665 ?
O1L K5 K4A 98.1(10) . 8_665 ?
O11 K5 K4A 44.7(5) 8_665 8_665 ?
K6C K5 K4A 106.7(4) 7 8_665 ?
Te1 K5 K4A 72.18(14) . 8_665 ?
K6B K5 K4A 96.7(2) . 8_665 ?
O7B K5 Te2 79.5(11) 3_644 1_545 ?
O10 K5 Te2 129.6(5) 7 1_545 ?
O7A K5 Te2 79.8(10) . 1_545 ?
O6 K5 Te2 82.2(3) . 1_545 ?
O1L K5 Te2 149.7(11) . 1_545 ?
O11 K5 Te2 132.2(5) 8_665 1_545 ?
K6C K5 Te2 153.2(3) 7 1_545 ?
Te1 K5 Te2 70.81(10) . 1_545 ?
K6B K5 Te2 168.6(7) . 1_545 ?
K4A K5 Te2 89.80(16) 8_665 1_545 ?
O7B K5 K6A 101.8(12) 3_644 . ?
O10 K5 K6A 39.1(5) 7 . ?
O7A K5 K6A 106.5(10) . . ?
O6 K5 K6A 115.8(4) . . ?
O1L K5 K6A 47.2(10) . . ?
O11 K5 K6A 53.4(5) 8_665 . ?
K6C K5 K6A 9.1(3) 7 . ?
Te1 K5 K6A 94.1(2) . . ?
K6B K5 K6A 9.0(7) . . ?
K4A K5 K6A 98.07(17) 8_665 . ?
Te2 K5 K6A 160.1(3) 1_545 . ?
K6B K6A K6C 90(2) . . ?
K6B K6A K6C 90(2) . 7 ?
K6C K6A K6C 179(4) . 7 ?
K6B K6A O10 78.9(6) . . ?
K6C K6A O10 11.0(19) . . ?
K6C K6A O10 168(2) 7 . ?
K6B K6A O10 78.9(6) . 7 ?
K6C K6A O10 168(2) . 7 ?
K6C K6A O10 11.0(19) 7 7 ?
O10 K6A O10 157.8(12) . 7 ?
K6B K6A O1L 21.5(10) . 7 ?
K6C K6A O1L 69(2) . 7 ?
K6C K6A O1L 110(2) 7 7 ?
O10 K6A O1L 58.4(12) . 7 ?
O10 K6A O1L 99.5(12) 7 7 ?
K6B K6A O1L 21.5(10) . . ?
K6C K6A O1L 110(2) . . ?
K6C K6A O1L 69(2) 7 . ?
O10 K6A O1L 99.5(12) . . ?
O10 K6A O1L 58.4(12) 7 . ?
O1L K6A O1L 43(2) 7 . ?
K6B K6A Se5 127.3(2) . . ?
K6C K6A Se5 82.7(16) . . ?
K6C K6A Se5 97.7(17) 7 . ?
O10 K6A Se5 87.9(5) . . ?
O10 K6A Se5 105.7(5) 7 . ?
O1L K6A Se5 126.3(10) 7 . ?
O1L K6A Se5 122.4(10) . . ?
K6B K6A Se5 127.3(2) . 7 ?
K6C K6A Se5 97.7(17) . 7 ?
K6C K6A Se5 82.7(16) 7 7 ?
O10 K6A Se5 105.7(5) . 7 ?
O10 K6A Se5 87.9(5) 7 7 ?
O1L K6A Se5 122.4(10) 7 7 ?
O1L K6A Se5 126.3(10) . 7 ?
Se5 K6A Se5 105.4(5) . 7 ?
K6B K6A Te5 127.3(2) . 7 ?
K6C K6A Te5 97.7(17) . 7 ?
K6C K6A Te5 82.7(16) 7 7 ?
O10 K6A Te5 105.7(5) . 7 ?
O10 K6A Te5 87.9(5) 7 7 ?
O1L K6A Te5 122.4(10) 7 7 ?
O1L K6A Te5 126.3(10) . 7 ?
Se5 K6A Te5 105.4(5) . 7 ?
Se5 K6A Te5 0.00(5) 7 7 ?
K6B K6A O11 67.3(5) . 8_665 ?
K6C K6A O11 90.2(15) . 8_665 ?
K6C K6A O11 89.6(14) 7 8_665 ?
O10 K6A O11 84.3(6) . 8_665 ?
O10 K6A O11 87.2(6) 7 8_665 ?
O1L K6A O11 74.4(11) 7 8_665 ?
O1L K6A O11 63.4(11) . 8_665 ?
Se5 K6A O11 60.7(4) . 8_665 ?
Se5 K6A O11 163.2(6) 7 8_665 ?
Te5 K6A O11 163.2(6) 7 8_665 ?
K6A K6B K6C 51(3) . . ?
K6A K6B K6C 51(3) . 7 ?
K6C K6B K6C 102(5) . 7 ?
K6A K6B O1L 152.7(14) . 7 ?
K6C K6B O1L 102(3) . 7 ?
K6C K6B O1L 155(3) 7 7 ?
K6A K6B O1L 152.7(14) . . ?
K6C K6B O1L 155(3) . . ?
K6C K6B O1L 102(3) 7 . ?
O1L K6B O1L 55(3) 7 . ?
K6A K6B O10 86.5(12) . . ?
K6C K6B O10 35.6(17) . . ?
K6C K6B O10 137(4) 7 . ?
O1L K6B O10 67.4(15) 7 . ?
O1L K6B O10 120(2) . . ?
K6A K6B O10 86.5(12) . 7 ?
K6C K6B O10 137(4) . 7 ?
K6C K6B O10 35.6(17) 7 7 ?
O1L K6B O10 120(2) 7 7 ?
O1L K6B O10 67.4(15) . 7 ?
O10 K6B O10 173(2) . 7 ?
K6A K6B C1L 180(5) . . ?
K6C K6B C1L 129(3) . . ?
K6C K6B C1L 129(3) 7 . ?
O1L K6B C1L 27.3(14) 7 . ?
O1L K6B C1L 27.3(14) . . ?
O10 K6B C1L 93.5(12) . . ?
O10 K6B C1L 93.5(12) 7 . ?
K6A K6B O11 101.5(10) . 8_665 ?
K6C K6B O11 97.4(11) . 8_665 ?
K6C K6B O11 97.0(11) 7 8_665 ?
O1L K6B O11 86.7(16) 7 8_665 ?
O1L K6B O11 72.8(14) . 8_665 ?
O10 K6B O11 89.1(7) . 8_665 ?
O10 K6B O11 92.3(7) 7 8_665 ?
C1L K6B O11 78.5(10) . 8_665 ?
K6A K6B O11 101.5(10) . 2_664 ?
K6C K6B O11 97.0(11) . 2_664 ?
K6C K6B O11 97.4(11) 7 2_664 ?
O1L K6B O11 72.8(14) 7 2_664 ?
O1L K6B O11 86.7(16) . 2_664 ?
O10 K6B O11 92.3(7) . 2_664 ?
O10 K6B O11 89.1(7) 7 2_664 ?
C1L K6B O11 78.5(10) . 2_664 ?
O11 K6B O11 157(2) 8_665 2_664 ?
K6A K6B Se5 44.4(6) . . ?
K6C K6B Se5 57.4(19) . . ?
K6C K6B Se5 69(2) 7 . ?
O1L K6B Se5 131.7(13) 7 . ?
O1L K6B Se5 127.1(12) . . ?
O10 K6B Se5 79.6(9) . . ?
O10 K6B Se5 95.4(10) 7 . ?
C1L K6B Se5 135.6(6) . . ?
O11 K6B Se5 57.7(6) 8_665 . ?
O11 K6B Se5 144.9(15) 2_664 . ?
K6A K6C K6B 39(2) . . ?
K6A K6C K6C 0(2) . 7 ?
K6B K6C K6C 39(3) . 7 ?
K6A K6C O10 164(3) . . ?
K6B K6C O10 125(3) . . ?
K6C K6C O10 163.9(10) 7 . ?
K6A K6C O1L 95(2) . 7 ?
K6B K6C O1L 56(3) . 7 ?
K6C K6C O1L 95.2(12) 7 7 ?
O10 K6C O1L 69.3(15) . 7 ?
K6A K6C Se5 82.8(16) . . ?
K6B K6C Se5 106.7(18) . . ?
K6C K6C Se5 83.0(10) 7 . ?
O10 K6C Se5 104.3(10) . . ?
O1L K6C Se5 133.8(12) 7 . ?
K6A K6C Te5 68.7(16) . 7 ?
K6B K6C Te5 95(2) . 7 ?
K6C K6C Te5 68.9(9) 7 7 ?
O10 K6C Te5 122.4(10) . 7 ?
O1L K6C Te5 121.6(12) 7 7 ?
Se5 K6C Te5 100.9(5) . 7 ?
K6A K6C Se5 68.7(16) . 7 ?
K6B K6C Se5 95(2) . 7 ?
K6C K6C Se5 68.9(9) 7 7 ?
O10 K6C Se5 122.4(10) . 7 ?
O1L K6C Se5 121.6(12) 7 7 ?
Se5 K6C Se5 100.9(5) . 7 ?
Te5 K6C Se5 0.00(5) 7 7 ?
K6A K6C K5 126.8(17) . 7 ?
K6B K6C K5 100(2) . 7 ?
K6C K6C K5 126.6(12) 7 7 ?
O10 K6C K5 48.0(8) . 7 ?
O1L K6C K5 54.7(11) 7 7 ?
Se5 K6C K5 150.3(6) . 7 ?
Te5 K6C K5 89.7(4) 7 7 ?
Se5 K6C K5 89.7(4) 7 7 ?
K6A K6C Se3 131(2) . 7 ?
K6B K6C Se3 167(2) . 7 ?
K6C K6C Se3 131.7(5) 7 7 ?
O10 K6C Se3 64.4(9) . 7 ?
O1L K6C Se3 130.2(13) 7 7 ?
Se5 K6C Se3 76.4(4) . 7 ?
Te5 K6C Se3 72.8(4) 7 7 ?
Se5 K6C Se3 72.8(4) 7 7 ?
K5 K6C Se3 80.4(4) 7 7 ?
K6A K6C Mn2 102(2) . . ?
K6B K6C Mn2 139(3) . . ?
K6C K6C Mn2 102.3(5) 7 . ?
O10 K6C Mn2 92.1(10) . . ?
O1L K6C Mn2 159.2(13) 7 . ?
Se5 K6C Mn2 39.9(2) . . ?
Te5 K6C Mn2 75.9(4) 7 . ?
Se5 K6C Mn2 75.9(4) 7 . ?
K5 K6C Mn2 119.5(5) 7 . ?
Se3 K6C Mn2 39.1(2) 7 . ?
O1L C1L O1L 120(7) 7 . ?
O1L C1L K6B 60(4) 7 . ?
O1L C1L K6B 60(4) . . ?
O1L C1L K6A 60(4) 7 . ?
O1L C1L K6A 60(4) . . ?
K6B C1L K6A 0.0(4) . . ?
C1L O1L K6B 93(4) . . ?
C1L O1L K6C 113(4) . 7 ?
K6B O1L K6C 21.2(8) . 7 ?
C1L O1L K5 150(3) . . ?
K6B O1L K5 90.8(16) . . ?
K6C O1L K5 75.1(13) 7 . ?
C1L O1L K6A 98(4) . . ?
K6B O1L K6A 5.8(6) . . ?
K6C O1L K6A 15.6(5) 7 . ?
K5 O1L K6A 85.8(13) . . ?
K4B O2 K4A 9.5(3) . . ?
K4B O2 K1 96.4(4) . 4_465 ?
K4A O2 K1 94.0(3) . 4_465 ?
K4B O2 K3 88.4(4) . . ?
K4A O2 K3 88.7(3) . . ?
K1 O2 K3 166.7(4) 4_465 . ?
K4B O3 K2 106.6(5) 3_644 . ?
K4B O3 K4A 7.6(3) 3_644 3_644 ?
K2 O3 K4A 106.7(4) . 3_644 ?
K3 O4 K4A 94.7(4) . . ?
K3 O4 K4B 87.0(4) . . ?
K4A O4 K4B 8.0(3) . . ?
K1 O5 K4B 94.5(4) . 3_654 ?
K1 O5 K4B 94.5(4) . 6_565 ?
K4B O5 K4B 171.1(8) 3_654 6_565 ?
K1 O5 K4A 90.6(4) . 3_654 ?
K4B O5 K4A 8.2(3) 3_654 3_654 ?
K4B O5 K4A 171.1(5) 6_565 3_654 ?
K1 O5 K4A 90.6(4) . 6_565 ?
K4B O5 K4A 171.1(5) 3_654 6_565 ?
K4B O5 K4A 8.2(3) 6_565 6_565 ?
K4A O5 K4A 178.8(7) 3_654 6_565 ?
K4A O6 K5 95.1(5) 8_665 . ?
K4A O6 K4B 7.5(3) 8_665 8_665 ?
K5 O6 K4B 97.6(5) . 8_665 ?
O7B O7A K5 69(7) 3_644 . ?
O7B O7A K2 149(8) 3_644 7_545 ?
K5 O7A K2 122.9(18) . 7_545 ?
O7A O7B K5 97(8) 4_565 4_565 ?
O7A O7B K3 164(8) 4_565 . ?
K5 O7B K3 99.6(10) 4_565 . ?
O11 O9 K4A 108(3) . . ?
O11 O9 K4B 112(3) . . ?
K4A O9 K4B 6.2(4) . . ?
O11 O9 K1 153(3) . 4_465 ?
K4A O9 K1 89.5(9) . 4_465 ?
K4B O9 K1 83.9(8) . 4_465 ?
K6C O10 K6B 19.4(13) . . ?
K6C O10 K6A 4.8(8) . . ?
K6B O10 K6A 14.6(10) . . ?
K6C O10 K5 101.6(10) . 7 ?
K6B O10 K5 94.4(8) . 7 ?
K6A O10 K5 100.5(7) . 7 ?
K6C O10 K3 151.2(12) . 6_465 ?
K6B O10 K3 169.5(13) . 6_465 ?
K6A O10 K3 155.7(9) . 6_465 ?
K5 O10 K3 94.1(7) 7 6_465 ?
O9 O11 K4A 54(2) . . ?
O9 O11 K5 137(3) . 8_665 ?
K4A O11 K5 85.8(7) . 8_665 ?
O9 O11 K6B 144(3) . 2_665 ?
K4A O11 K6B 161.2(11) . 2_665 ?
K5 O11 K6B 77.7(6) 8_665 2_665 ?
O9 O11 K4B 53(2) . . ?
K4A O11 K4B 4.2(3) . . ?
K5 O11 K4B 86.2(7) 8_665 . ?
K6B O11 K4B 163.1(10) 2_665 . ?
O9 O11 K6A 138(3) . 2_665 ?
K4A O11 K6A 165.5(10) . 2_665 ?
K5 O11 K6A 79.8(6) 8_665 2_665 ?
K6B O11 K6A 11.2(8) 2_665 2_665 ?
K4B O11 K6A 164.6(9) . 2_665 ?

loop_
_geom_bond_atom_site_label_1
_geom_bond_atom_site_label_2
_geom_bond_distance
_geom_bond_site_symmetry_2
_geom_bond_publ_flag
Sn1 Se5 2.5538(17) . ?
Sn1 Se4 2.5747(15) . ?
Sn1 Se3 2.5863(15) . ?
Sn1 Te1 2.6919(13) . ?
Sn1 K6C 4.165(19) 7 ?
Sn2 Se6 2.5541(14) . ?
Sn2 Se8 2.5705(16) . ?
Sn2 Se7 2.5762(17) . ?
Sn2 Te2 2.6851(13) . ?
Sn2 K3 3.966(3) . ?
Sn2 K2 4.083(4) 7 ?
Te1 K5 3.631(5) . ?
Te2 K5 4.128(6) 1_565 ?
Se3 Mn2 2.608(2) 7 ?
Se3 K2 3.441(5) . ?
Se3 K3 3.640(4) 3_644 ?
Se3 K6C 3.674(19) 7 ?
Se4 Mn1 2.607(2) . ?
Se4 K3 3.399(4) . ?
Se4 K2 3.467(4) 4_565 ?
Se5 Mn2 2.603(3) . ?
Se5 K6C 3.262(19) . ?
Se5 K6A 3.263(11) . ?
Se5 K6C 3.471(19) 7 ?
Se5 K6B 3.71(4) . ?
Se6 Mn1 2.580(2) 7 ?
Se6 K2 3.544(4) 7 ?
Se7 Mn1 2.616(2) . ?
Se7 K1 3.384(3) . ?
Se7 K3 3.461(3) . ?
Se8 Mn2 2.594(2) . ?
Se8 K3 3.415(4) . ?
Se8 K2 3.554(4) 7 ?
Se9 Mn2 2.527(2) 7 ?
Se9 Mn2 2.527(2) . ?
Se9 Mn1 2.533(2) . ?
Se9 Mn1 2.533(2) 7 ?
Mn1 Se6 2.580(2) 7 ?
Mn1 K3 4.093(4) . ?
Mn2 Se3 2.608(2) 7 ?
Mn2 K6C 4.05(2) . ?
K1 O5 2.729(18) . ?
K1 O2 2.904(10) 6_565 ?
K1 O2 2.904(10) 3_654 ?
K1 Te7 3.384(3) 7 ?
K1 Se7 3.384(3) 7 ?
K1 O9 3.39(3) 3_654 ?
K1 O9 3.39(3) 6_565 ?
K1 K4A 4.157(9) 3_654 ?
K1 K4A 4.157(9) 6_565 ?
K1 K4B 4.162(13) 3_654 ?
K2 O3 2.808(12) . ?
K2 O8 2.818(11) . ?
K2 O7A 2.94(4) 7_655 ?
K2 Te4 3.467(4) 3_644 ?
K2 Se4 3.467(4) 3_644 ?
K2 Se6 3.544(4) 7 ?
K2 Te8 3.554(4) 7 ?
K2 Se8 3.554(4) 7 ?
K2 Sn2 4.083(4) 7 ?
K2 K4B 4.345(13) 3_644 ?
K2 K4A 4.579(10) 3_644 ?
K3 O4 2.671(10) . ?
K3 O2 2.904(11) . ?
K3 O7B 3.10(4) . ?
K3 O10 3.19(2) 6_565 ?
K3 Se3 3.640(4) 4_565 ?
K3 K4B 3.893(12) . ?
K4A O9 2.43(2) . ?
K4A O6 2.727(15) 8_665 ?
K4A O4 2.733(14) . ?
K4A O2 2.780(12) . ?
K4A O11 2.85(3) . ?
K4A O3 2.898(16) 4_565 ?
K4A O5 3.107(8) 4_465 ?
K4A K5 4.039(9) 8_665 ?
K4A K1 4.157(9) 4_465 ?
K4A K2 4.579(10) 4_565 ?
K4B O3 2.608(18) 4_565 ?
K4B O2 2.676(15) . ?
K4B O9 2.80(3) . ?
K4B O5 2.938(12) 4_465 ?
K4B O4 2.978(17) . ?
K4B O6 3.002(17) 8_665 ?
K4B O11 3.26(3) . ?
K4B K1 4.162(13) 4_465 ?
K4B K5 4.328(12) 8_665 ?
K4B K2 4.345(13) 4_565 ?
K5 O7B 2.58(4) 3_644 ?
K5 O10 2.74(2) 7 ?
K5 O7A 2.74(4) . ?
K5 O6 2.745(15) . ?
K5 O1L 3.05(5) . ?
K5 O11 3.08(3) 8_665 ?
K5 K6C 3.61(2) 7 ?
K5 K6B 3.935(14) . ?
K5 K4A 4.039(9) 8_665 ?
K5 Te2 4.128(6) 1_545 ?
K5 K6A 4.157(9) . ?
K6A K6B 0.67(5) . ?
K6A K6C 0.83(2) . ?
K6A K6C 0.83(2) 7 ?
K6A O10 2.66(2) . ?
K6A O10 2.66(2) 7 ?
K6A O1L 3.06(6) 7 ?
K6A O1L 3.06(6) . ?
K6A Se5 3.263(11) 7 ?
K6A Te5 3.263(11) 7 ?
K6A O11 3.39(3) 8_665 ?
K6B K6C 1.06(4) . ?
K6B K6C 1.06(4) 7 ?
K6B O1L 2.45(7) 7 ?
K6B O1L 2.45(7) . ?
K6B O10 2.62(2) . ?
K6B O10 2.62(2) 7 ?
K6B C1L 2.82(8) . ?
K6B O11 3.19(3) 8_665 ?
K6B O11 3.19(3) 2_664 ?
K6C K6C 1.65(4) 7 ?
K6C O10 1.86(3) . ?
K6C O1L 2.87(6) 7 ?
K6C Te5 3.471(19) 7 ?
K6C Se5 3.471(19) 7 ?
K6C K5 3.61(2) 7 ?
K6C Se3 3.674(19) 7 ?
C1L O1L 1.30(6) 7 ?
C1L O1L 1.30(6) . ?
O1L K6C 2.87(6) 7 ?
O2 K1 2.904(10) 4_465 ?
O3 K4B 2.608(18) 3_644 ?
O3 K4A 2.898(16) 3_644 ?
O5 K4B 2.938(12) 3_654 ?
O5 K4B 2.938(12) 6_565 ?
O5 K4A 3.107(8) 3_654 ?
O5 K4A 3.107(8) 6_565 ?
O6 K4A 2.727(15) 8_665 ?
O6 K4B 3.002(17) 8_665 ?
O7A O7B 0.69(4) 3_644 ?
O7A K2 2.94(4) 7_545 ?
O7B O7A 0.69(4) 4_565 ?
O7B K5 2.58(4) 4_565 ?
O9 O11 0.92(3) . ?
O9 K1 3.39(3) 4_465 ?
O10 K5 2.74(2) 7 ?
O10 K3 3.19(2) 6_465 ?
O11 K5 3.08(3) 8_665 ?
O11 K6B 3.19(3) 2_665 ?
O11 K6A 3.39(3) 2_665 ?
